data_4080143
loop_
_publ_author_name
'Kaneko, Hiroshi'
'Dietrich, H. Martin'
'Sch\"adle, Christoph'
'Maichle-M\"ossmer, C\"acilia'
'Tsurugi, Hayato'
'T\"ornroos, Karl W.'
'Mashima, Kazushi'
'Anwander, Reiner'

_publ_section_title
;
 Synthesis of Rare-Earth-Metal Iminopyrrolyl Complexes from Alkyl
 Precursors: Ln\\rightarrow Al N-Ancillary Ligand Transfer
;
_journal_issue 5
_journal_name_full Organometallics
_journal_page_first 1199
_journal_paper_doi 10.1021/om301002n
_journal_volume 32
_journal_year 2013
_chemical_formula_moiety 'C15 H19 Al N2'
_chemical_formula_sum 'C15 H19 Al N2'
_chemical_formula_weight 254.30
_space_group_crystal_system monoclinic
_space_group_IT_number 14
_space_group_name_Hall '-P 2ybc'
_space_group_name_H-M_alt 'P 1 21/c 1'
_symmetry_space_group_name_Hall '-P 2ybc'
_symmetry_space_group_name_H-M 'P 1 21/c 1'
_atom_sites_solution_hydrogens geom
_atom_sites_solution_primary direct
_atom_sites_solution_secondary difmap
_cell_angle_alpha 90
_cell_angle_beta 96.567(5)
_cell_angle_gamma 90
_cell_formula_units_Z 4
_cell_length_a 8.5714(16)
_cell_length_b 8.6724(16)
_cell_length_c 19.893(4)
_cell_measurement_reflns_used 127
_cell_measurement_temperature 100.(2)
_cell_measurement_theta_max 29.8023
_cell_measurement_theta_min 4.3537
_cell_volume 1469.0(5)
_computing_cell_refinement 'APEX2 v2012.10-0 (Bruker AXS)'
_computing_data_collection 'COSMO v1.61'
_computing_data_reduction 'SAINT V8.27B (Bruker AXS Inc., 2012)'
_computing_molecular_graphics 'Ortep3, POV--Ray'
_computing_structure_refinement 'SHELXL-97 (Sheldrick, 2008)'
_computing_structure_solution 'SHELXS-97 (Sheldrick, 2008)'
_diffrn_ambient_temperature 100.(2)
_diffrn_detector_area_resol_mean 8.3333
_diffrn_measured_fraction_theta_full 0.999
_diffrn_measured_fraction_theta_max 0.999
_diffrn_measurement_device_type 'Bruker ApexDuo'
_diffrn_measurement_method 'phi and omega scans'
_diffrn_radiation_monochromator multilayer
_diffrn_radiation_type MoK\a
_diffrn_radiation_wavelength 0.71073
_diffrn_reflns_av_R_equivalents 0.0284
_diffrn_reflns_av_sigmaI/netI 0.0136
_diffrn_reflns_limit_h_max 10
_diffrn_reflns_limit_h_min -10
_diffrn_reflns_limit_k_max 10
_diffrn_reflns_limit_k_min -10
_diffrn_reflns_limit_l_max 24
_diffrn_reflns_limit_l_min -24
_diffrn_reflns_number 35010
_diffrn_reflns_theta_full 26.37
_diffrn_reflns_theta_max 26.37
_diffrn_reflns_theta_min 2.06
_diffrn_source 'ImuS--focus sealed tube'
_exptl_absorpt_coefficient_mu 0.123
_exptl_absorpt_correction_T_max 0.7459
_exptl_absorpt_correction_T_min 0.7155
_exptl_absorpt_correction_type multi-scan
_exptl_absorpt_process_details 'SADABS V2012/1 (Bruker AXS Inc.)'
_exptl_crystal_colour 'clear colourless'
_exptl_crystal_density_diffrn 1.150
_exptl_crystal_density_method 'not measured'
_exptl_crystal_description block
_exptl_crystal_F_000 544
_exptl_crystal_size_max 0.180
_exptl_crystal_size_mid 0.150
_exptl_crystal_size_min 0.090
_refine_diff_density_max 0.271
_refine_diff_density_min -0.197
_refine_ls_extinction_method none
_refine_ls_goodness_of_fit_ref 1.077
_refine_ls_hydrogen_treatment constr
_refine_ls_matrix_type full
_refine_ls_number_parameters 167
_refine_ls_number_reflns 2988
_refine_ls_number_restraints 0
_refine_ls_restrained_S_all 1.077
_refine_ls_R_factor_all 0.0397
_refine_ls_R_factor_gt 0.0350
_refine_ls_shift/su_max 0.001
_refine_ls_shift/su_mean 0.000
_refine_ls_structure_factor_coef Fsqd
_refine_ls_weighting_details 'calc w=1/[\s^2^(Fo^2^)+(0.0341P)^2^+1.0218P] where P=(Fo^2^+2Fc^2^)/3'
_refine_ls_weighting_scheme calc
_refine_ls_wR_factor_gt 0.0894
_refine_ls_wR_factor_ref 0.0931
_reflns_number_gt 2683
_reflns_number_total 2988
_reflns_threshold_expression >2sigma(I)
_cod_data_source_file om301002n_si_001.cif
_cod_data_source_block hmd418
_cod_database_code 4080143

loop_
_space_group_symop_operation_xyz
'x, y, z'
'-x, y+1/2, -z+1/2'
'-x, -y, -z'
'x, -y-1/2, z-1/2'

loop_
_atom_site_type_symbol
_atom_site_label
_atom_site_fract_x
_atom_site_fract_y
_atom_site_fract_z
_atom_site_U_iso_or_equiv
_atom_site_adp_type
_atom_site_calc_flag
_atom_site_refinement_flags
_atom_site_occupancy
Al Al1 0.66244(5) 0.83643(5) 0.84841(2) 0.01856(12) Uani d . 1
N N1 0.81009(13) 0.70686(13) 0.90795(6) 0.0177(2) Uani d . 1
N N2 0.84807(14) 0.91835(15) 0.81704(6) 0.0215(3) Uani d . 1
C C1 0.68122(18) 0.4451(2) 1.07011(8) 0.0298(4) Uani d . 1
H H1 0.6446 0.389 1.1062 0.036 Uiso calc R 1
C C2 0.7472(2) 0.5893(2) 1.08193(8) 0.0307(4) Uani d . 1
H H12 0.7588 0.6299 1.1266 0.037 Uiso calc R 1
C C3 0.79717(19) 0.67600(18) 1.02951(7) 0.0260(3) Uani d . 1
C C4 0.77685(16) 0.61262(17) 0.96416(7) 0.0184(3) Uani d . 1
C C5 0.95482(16) 0.73213(16) 0.89657(7) 0.0205(3) Uani d . 1
H H3 1.0398 0.679 0.9213 0.025 Uiso calc R 1
C C6 0.98091(16) 0.84138(16) 0.84620(7) 0.0201(3) Uani d . 1
C C7 1.11273(18) 0.89579(18) 0.81865(8) 0.0249(3) Uani d . 1
H H4 1.2181 0.8624 0.8297 0.03 Uiso calc R 1
C C8 1.05953(18) 1.00863(19) 0.77179(8) 0.0277(3) Uani d . 1
H H2 1.1219 1.0673 0.7446 0.033 Uiso calc R 1
C C9 0.66829(17) 0.38236(19) 1.00591(8) 0.0261(3) Uani d . 1
H H19 0.6255 0.2819 0.9985 0.031 Uiso calc R 1
C C10 0.71706(16) 0.46433(17) 0.95182(7) 0.0212(3) Uani d . 1
C C11 0.89787(19) 1.01909(19) 0.77225(8) 0.0272(3) Uani d . 1
H H5 0.8315 1.0876 0.7449 0.033 Uiso calc R 1
C C12 0.53947(18) 0.72091(19) 0.77555(8) 0.0268(3) Uani d . 1
H H6 0.4715 0.7922 0.7474 0.04 Uiso calc R 1
H H8 0.4748 0.6436 0.7953 0.04 Uiso calc R 1
H H7 0.6109 0.6693 0.7476 0.04 Uiso calc R 1
C C13 0.54943(19) 0.97274(18) 0.90407(8) 0.0275(3) Uani d . 1
H H9 0.6249 1.0297 0.9355 0.041 Uiso calc R 1
H H11 0.4807 0.9113 0.9298 0.041 Uiso calc R 1
H H10 0.4859 1.0457 0.8749 0.041 Uiso calc R 1
C C14 0.8693(3) 0.8325(2) 1.04314(9) 0.0408(5) Uani d . 1
H H13 0.8661 0.8594 1.0908 0.061 Uiso calc R 1
H H14 0.8102 0.9092 1.0144 0.061 Uiso calc R 1
H H15 0.9786 0.8309 1.0331 0.061 Uiso calc R 1
C C15 0.7059(2) 0.39435(19) 0.88237(8) 0.0337(4) Uani d . 1
H H16 0.6574 0.2921 0.8832 0.051 Uiso calc R 1
H H17 0.8114 0.3847 0.8683 0.051 Uiso calc R 1
H H18 0.6416 0.4606 0.8503 0.051 Uiso calc R 1

loop_
_atom_site_aniso_label
_atom_site_aniso_U_11
_atom_site_aniso_U_22
_atom_site_aniso_U_33
_atom_site_aniso_U_12
_atom_site_aniso_U_13
_atom_site_aniso_U_23
Al1 0.0179(2) 0.0207(2) 0.0172(2) 0.00004(16) 0.00264(15) 0.00303(16)
N1 0.0202(6) 0.0163(6) 0.0162(5) -0.0013(4) 0.0007(4) -0.0004(4)
N2 0.0219(6) 0.0235(6) 0.0194(6) -0.0018(5) 0.0031(5) 0.0032(5)
C1 0.0272(8) 0.0367(9) 0.0268(8) 0.0101(7) 0.0081(6) 0.0167(7)
C2 0.0400(9) 0.0351(9) 0.0172(7) 0.0135(7) 0.0044(6) 0.0031(6)
C3 0.0330(8) 0.0242(8) 0.0197(7) 0.0060(6) -0.0010(6) 0.0004(6)
C4 0.0173(6) 0.0199(7) 0.0178(7) 0.0033(5) 0.0014(5) 0.0028(5)
C5 0.0198(7) 0.0185(7) 0.0226(7) -0.0002(5) 0.0003(5) -0.0036(6)
C6 0.0200(7) 0.0195(7) 0.0209(7) -0.0015(5) 0.0027(5) -0.0037(6)
C7 0.0216(7) 0.0261(8) 0.0279(8) -0.0039(6) 0.0067(6) -0.0047(6)
C8 0.0292(8) 0.0310(8) 0.0246(7) -0.0084(6) 0.0101(6) 0.0007(6)
C9 0.0203(7) 0.0257(8) 0.0314(8) -0.0006(6) -0.0004(6) 0.0108(6)
C10 0.0200(7) 0.0206(7) 0.0222(7) 0.0001(6) -0.0012(5) 0.0039(6)
C11 0.0303(8) 0.0291(8) 0.0227(7) -0.0034(6) 0.0048(6) 0.0061(6)
C12 0.0233(7) 0.0343(9) 0.0218(7) 0.0007(6) -0.0015(6) 0.0015(6)
C13 0.0325(8) 0.0229(8) 0.0283(8) 0.0019(6) 0.0091(6) 0.0028(6)
C14 0.0689(13) 0.0277(9) 0.0231(8) -0.0018(9) -0.0063(8) -0.0048(7)
C15 0.0520(11) 0.0220(8) 0.0256(8) -0.0098(7) -0.0025(7) -0.0004(7)

loop_
_atom_type_symbol
_atom_type_description
_atom_type_scat_dispersion_real
_atom_type_scat_dispersion_imag
_atom_type_scat_source
C C 0.0033 0.0016 'International Tables Vol C Tables 4.2.6.8 and 6.1.1.4'
H H 0.0000 0.0000 'International Tables Vol C Tables 4.2.6.8 and 6.1.1.4'
N N 0.0061 0.0033 'International Tables Vol C Tables 4.2.6.8 and 6.1.1.4'
Al Al 0.0645 0.0514 'International Tables Vol C Tables 4.2.6.8 and 6.1.1.4'

loop_
_geom_angle_atom_site_label_1
_geom_angle_atom_site_label_2
_geom_angle_atom_site_label_3
_geom_angle
N2 Al1 C13 116.48(7)
N2 Al1 C12 110.17(6)
C13 Al1 C12 117.90(7)
N2 Al1 N1 84.68(5)
C13 Al1 N1 109.21(6)
C12 Al1 N1 113.81(6)
C5 N1 C4 120.45(12)
C5 N1 Al1 110.86(10)
C4 N1 Al1 128.08(9)
C11 N2 C6 106.29(12)
C11 N2 Al1 142.48(11)
C6 N2 Al1 111.01(9)
C9 C1 C2 120.13(14)
C9 C1 H1 119.9
C2 C1 H1 119.9
C1 C2 C3 121.09(15)
C1 C2 H12 119.5
C3 C2 H12 119.5
C2 C3 C4 117.77(15)
C2 C3 C14 120.53(15)
C4 C3 C14 121.70(14)
C10 C4 C3 121.86(13)
C10 C4 N1 119.20(12)
C3 C4 N1 118.84(13)
N1 C5 C6 117.75(13)
N1 C5 H3 121.1
C6 C5 H3 121.1
N2 C6 C7 109.63(13)
N2 C6 C5 115.42(12)
C7 C6 C5 134.92(14)
C8 C7 C6 106.46(13)
C8 C7 H4 126.8
C6 C7 H4 126.8
C11 C8 C7 106.98(13)
C11 C8 H2 126.5
C7 C8 H2 126.5
C1 C9 C10 120.93(15)
C1 C9 H19 119.5
C10 C9 H19 119.5
C9 C10 C4 118.09(14)
C9 C10 C15 120.74(14)
C4 C10 C15 121.17(13)
N2 C11 C8 110.64(14)
N2 C11 H5 124.7
C8 C11 H5 124.7
Al1 C12 H6 109.5
Al1 C12 H8 109.5
H6 C12 H8 109.5
Al1 C12 H7 109.5
H6 C12 H7 109.5
H8 C12 H7 109.5
Al1 C13 H9 109.5
Al1 C13 H11 109.5
H9 C13 H11 109.5
Al1 C13 H10 109.5
H9 C13 H10 109.5
H11 C13 H10 109.5
C3 C14 H13 109.5
C3 C14 H14 109.5
H13 C14 H14 109.5
C3 C14 H15 109.5
H13 C14 H15 109.5
H14 C14 H15 109.5
C10 C15 H16 109.5
C10 C15 H17 109.5
H16 C15 H17 109.5
C10 C15 H18 109.5
H16 C15 H18 109.5
H17 C15 H18 109.5

loop_
_geom_bond_atom_site_label_1
_geom_bond_atom_site_label_2
_geom_bond_distance
Al1 N2 1.9113(13)
Al1 C13 1.9512(16)
Al1 C12 1.9662(16)
Al1 N1 1.9810(12)
N1 C5 1.3048(18)
N1 C4 1.4395(18)
N2 C11 1.3516(19)
N2 C6 1.3884(19)
C1 C9 1.381(2)
C1 C2 1.382(3)
C1 H1 0.95
C2 C3 1.392(2)
C2 H12 0.95
C3 C4 1.404(2)
C3 C14 1.503(2)
C4 C10 1.396(2)
C5 C6 1.415(2)
C5 H3 0.95
C6 C7 1.393(2)
C7 C8 1.392(2)
C7 H4 0.95
C8 C11 1.390(2)
C8 H2 0.95
C9 C10 1.393(2)
C9 H19 0.95
C10 C15 1.502(2)
C11 H5 0.95
C12 H6 0.98
C12 H8 0.98
C12 H7 0.98
C13 H9 0.98
C13 H11 0.98
C13 H10 0.98
C14 H13 0.98
C14 H14 0.98
C14 H15 0.98
C15 H16 0.98
C15 H17 0.98
C15 H18 0.98

loop_
_geom_torsion_atom_site_label_1
_geom_torsion_atom_site_label_2
_geom_torsion_atom_site_label_3
_geom_torsion_atom_site_label_4
_geom_torsion
N2 Al1 N1 C5 -2.43(10)
C13 Al1 N1 C5 -118.65(10)
C12 Al1 N1 C5 107.29(10)
N2 Al1 N1 C4 168.48(12)
C13 Al1 N1 C4 52.26(13)
C12 Al1 N1 C4 -81.80(13)
C13 Al1 N2 C11 -73.32(19)
C12 Al1 N2 C11 64.41(19)
N1 Al1 N2 C11 177.85(18)
C13 Al1 N2 C6 113.33(11)
C12 Al1 N2 C6 -108.94(10)
N1 Al1 N2 C6 4.50(10)
C9 C1 C2 C3 2.1(2)
C1 C2 C3 C4 0.6(2)
C1 C2 C3 C14 -179.80(15)
C2 C3 C4 C10 -3.6(2)
C14 C3 C4 C10 176.80(15)
C2 C3 C4 N1 172.73(13)
C14 C3 C4 N1 -6.9(2)
C5 N1 C4 C10 -106.55(15)
Al1 N1 C4 C10 83.31(15)
C5 N1 C4 C3 77.05(17)
Al1 N1 C4 C3 -93.09(15)
C4 N1 C5 C6 -171.94(12)
Al1 N1 C5 C6 -0.23(16)
C11 N2 C6 C7 -0.16(16)
Al1 N2 C6 C7 175.62(10)
C11 N2 C6 C5 178.35(13)
Al1 N2 C6 C5 -5.87(15)
N1 C5 C6 N2 4.12(19)
N1 C5 C6 C7 -177.86(15)
N2 C6 C7 C8 0.15(17)
C5 C6 C7 C8 -177.95(16)
C6 C7 C8 C11 -0.08(17)
C2 C1 C9 C10 -1.8(2)
C1 C9 C10 C4 -1.1(2)
C1 C9 C10 C15 178.72(14)
C3 C4 C10 C9 3.8(2)
N1 C4 C10 C9 -172.47(13)
C3 C4 C10 C15 -175.97(14)
N1 C4 C10 C15 7.7(2)
C6 N2 C11 C8 0.11(17)
Al1 N2 C11 C8 -173.42(13)
C7 C8 C11 N2 -0.02(19)
